data_7158830
loop_
_publ_author_name
'Inami, Hazuki'
'Inagaki, Yusuke'
'Setaka, Wataru'

_publ_section_title
;
 Design of Rotational Potential in Phenyltriptycene Molecular Rotor by
 Exploiting CH/\p-Interaction between Tripticil Hydrogen and Phenyl
;
_journal_name_full 'Organic &amp; Biomolecular Chemistry'
_journal_paper_doi 10.1039/D2OB01179D
_journal_year 2022
_chemical_compound_source no
_chemical_formula_moiety 'C26 H16 N2 O4'
_chemical_formula_sum 'C26 H16 N2 O4'
_chemical_formula_weight 420.41
_chemical_melting_point_gt 573
_chemical_name_common TripPh(NO2)2
_chemical_name_systematic (dinitrophenyl)triptycene
_space_group_crystal_system orthorhombic
_space_group_IT_number 62
_space_group_name_Hall '-P 2ac 2n'
_space_group_name_H-M_alt 'P n m a'
_atom_sites_solution_hydrogens geom
_audit_creation_method SHELXL-2018/3
_audit_update_record
;
2022-06-30 deposited with the CCDC.	2022-08-19 downloaded from the CCDC.
;
_cell_angle_alpha 90
_cell_angle_beta 90
_cell_angle_gamma 90
_cell_formula_units_Z 4
_cell_length_a 17.026(3)
_cell_length_b 13.546(2)
_cell_length_c 8.1803(14)
_cell_measurement_reflns_used 9808
_cell_measurement_temperature 100(2)
_cell_measurement_theta_max 74.51
_cell_measurement_theta_min 3.26
_cell_volume 1886.7(5)
_computing_cell_refinement 'APEX3 v2019.1-0 (Bruker AXS)'
_computing_data_collection 'APEX3 v2019.1-0 (Bruker AXS)'
_computing_data_reduction 'SAINT V8.40A (Bruker Nano, Inc., 2019)'
_computing_molecular_graphics 'Ortep-3 for Windows (Farrugia, 2020)'
_computing_publication_material 'WinGX (Farrugia, 2020)'
_computing_structure_refinement 'SHELXL-2018/3 (Sheldrick, 2018)'
_computing_structure_solution 'Sir-2011 (IUCr, 2011)'
_diffrn_ambient_temperature 100(2)
_diffrn_detector_area_resol_mean 7.3910
_diffrn_measured_fraction_theta_full 0.954
_diffrn_measured_fraction_theta_max 0.952
_diffrn_measurement_device_type 'Bruker D8 goniometer'
_diffrn_measurement_method 'omega scans'
_diffrn_radiation_monochromator 'multilayered conforcal mirror'
_diffrn_radiation_type CuK\a
_diffrn_radiation_wavelength 1.54178
_diffrn_reflns_av_R_equivalents 0.0432
_diffrn_reflns_av_unetI/netI 0.0290
_diffrn_reflns_Laue_measured_fraction_full 0.954
_diffrn_reflns_Laue_measured_fraction_max 0.952
_diffrn_reflns_limit_h_max 21
_diffrn_reflns_limit_h_min -20
_diffrn_reflns_limit_k_max 16
_diffrn_reflns_limit_k_min -16
_diffrn_reflns_limit_l_max 8
_diffrn_reflns_limit_l_min -9
_diffrn_reflns_number 15105
_diffrn_reflns_point_group_measured_fraction_full 0.954
_diffrn_reflns_point_group_measured_fraction_max 0.952
_diffrn_reflns_theta_full 73.500
_diffrn_reflns_theta_max 74.521
_diffrn_reflns_theta_min 8.890
_diffrn_source 'sealed tube'
_exptl_absorpt_coefficient_mu 0.829
_exptl_absorpt_correction_T_max 0.937
_exptl_absorpt_correction_T_min 0.708
_exptl_absorpt_correction_type multi-scan
_exptl_absorpt_process_details
;
SADABS-2016/2 - Bruker AXS area detector scaling and absorption correction
;
_exptl_crystal_colour colorless
_exptl_crystal_density_diffrn 1.480
_exptl_crystal_description prism
_exptl_crystal_F_000 872
_exptl_crystal_recrystallization_method 'Re-crystallisation from solvent: dichloroethane'
_exptl_crystal_size_max 0.250
_exptl_crystal_size_mid 0.210
_exptl_crystal_size_min 0.080
_refine_diff_density_max 0.316
_refine_diff_density_min -0.209
_refine_diff_density_rms 0.045
_refine_ls_extinction_method none
_refine_ls_goodness_of_fit_ref 1.054
_refine_ls_hydrogen_treatment constr
_refine_ls_matrix_type full
_refine_ls_number_parameters 160
_refine_ls_number_reflns 1914
_refine_ls_number_restraints 0
_refine_ls_restrained_S_all 1.054
_refine_ls_R_factor_all 0.0394
_refine_ls_R_factor_gt 0.0393
_refine_ls_shift/su_max 0.000
_refine_ls_shift/su_mean 0.000
_refine_ls_structure_factor_coef Fsqd
_refine_ls_weighting_details 'w=1/[\s^2^(Fo^2^)+(0.0376P)^2^+1.2073P] where P=(Fo^2^+2Fc^2^)/3'
_refine_ls_weighting_scheme calc
_refine_ls_wR_factor_gt 0.0964
_refine_ls_wR_factor_ref 0.0965
_reflns_Friedel_coverage 0.000
_reflns_number_gt 1909
_reflns_number_total 1914
_reflns_threshold_expression 'I > 2\s(I)'
_cod_data_source_file d2ob01179d2.cif
_cod_data_source_block TripPh(NO2)2
_cod_depositor_comments
;
The following automatic conversions were performed:

data name '_chemical_melting_point' was changed to
'_chemical_melting_point_gt' since the value was specified as 'more
than' ('>') a certain temperature. The value '> 573 K' was changed to
'573' -- it should be numeric and without a unit designator.

data item '_exptl_absorpt_correction_type' value 'Multi-Scan' was
changed to 'multi-scan' in accordance with the
/home/data/users/saulius/crontab/automatic-downloads/rss-feeds/RSC/lib/dictionaries/cif_core.dic
dictionary named 'cif_core.dic' version 2.4.2 last updated on
2011-04-26.

Automatic conversion script
Id: cif_fix_values 7556 2019-12-06 15:28:31Z antanas 
;
_cod_original_cell_volume 1886.7(6)
_cod_database_code 7158830
_shelx_shelxl_version_number 2018/3
_shelx_space_group_comment
;
The symmetry employed for this shelxl refinement is uniquely defined
by the following loop, which should always be used as a source of
symmetry information in preference to the above space-group names.
They are only intended as comments.
;
_shelx_estimated_absorpt_t_min 0.820
_shelx_estimated_absorpt_t_max 0.937

loop_
_space_group_symop_operation_xyz
'x, y, z'
'-x+1/2, -y, z+1/2'
'x+1/2, -y+1/2, -z+1/2'
'-x, y+1/2, -z'
'-x, -y, -z'
'x-1/2, y, -z-1/2'
'-x-1/2, y-1/2, z-1/2'
'x, -y-1/2, z'

loop_
_atom_site_label
_atom_site_type_symbol
_atom_site_fract_x
_atom_site_fract_y
_atom_site_fract_z
_atom_site_U_iso_or_equiv
_atom_site_adp_type
_atom_site_occupancy
_atom_site_site_symmetry_order
_atom_site_calc_flag
_atom_site_refinement_flags_posn
_atom_site_refinement_flags_adp
_atom_site_refinement_flags_occupancy
_atom_site_disorder_assembly
_atom_site_disorder_group
N1 N 0.46092(6) 0.06929(8) 0.65091(12) 0.0175(2) Uani 1 1 d . . . . .
O1 O 0.43033(5) -0.00709(6) 0.60169(11) 0.0207(2) Uani 1 1 d . . . . .
O2 O 0.51282(5) 0.07279(7) 0.75489(12) 0.0259(3) Uani 1 1 d . . . . .
C1 C 0.36253(9) 0.250000 0.37084(19) 0.0130(3) Uani 1 2 d S T P . .
C2 C 0.38537(6) 0.16142(8) 0.44445(14) 0.0139(3) Uani 1 1 d . . . . .
H2 H 0.367405 0.100158 0.402062 0.017 Uiso 1 1 calc R U . . .
C3 C 0.43451(6) 0.16352(9) 0.57997(14) 0.0149(3) Uani 1 1 d . . . . .
C4 C 0.46083(9) 0.250000 0.6507(2) 0.0156(3) Uani 1 2 d S T P . .
H4 H 0.494989 0.250002 0.742542 0.019 Uiso 1 2 calc R U P . .
C5 C 0.30248(9) 0.250000 0.23339(19) 0.0122(3) Uani 1 2 d S T P . .
C6 C 0.18509(9) 0.250000 0.0260(2) 0.0137(3) Uani 1 2 d S T P . .
H6 H 0.140624 0.249998 -0.053915 0.016 Uiso 1 2 calc R U P . .
C7 C 0.30412(7) 0.16175(8) 0.11263(14) 0.0126(3) Uani 1 1 d . . . . .
C8 C 0.36370(7) 0.09287(9) 0.09100(14) 0.0146(3) Uani 1 1 d . . . . .
H8 H 0.409065 0.094469 0.158562 0.018 Uiso 1 1 calc R U . . .
C9 C 0.35633(7) 0.02121(9) -0.03099(15) 0.0181(3) Uani 1 1 d . . . . .
H9 H 0.396332 -0.027037 -0.044147 0.022 Uiso 1 1 calc R U . . .
C10 C 0.29132(7) 0.01976(9) -0.13298(15) 0.0192(3) Uani 1 1 d . . . . .
H10 H 0.286708 -0.029792 -0.214601 0.023 Uiso 1 1 calc R U . . .
C11 C 0.23260(7) 0.09099(9) -0.11598(14) 0.0168(3) Uani 1 1 d . . . . .
H11 H 0.188393 0.090955 -0.186853 0.020 Uiso 1 1 calc R U . . .
C12 C 0.23957(6) 0.16157(8) 0.00527(14) 0.0134(3) Uani 1 1 d . . . . .
C13 C 0.21975(9) 0.250000 0.3134(2) 0.0125(3) Uani 1 2 d S T P . .
C14 C 0.20368(9) 0.250000 0.4798(2) 0.0143(3) Uani 1 2 d S T P . .
H14 H 0.245361 0.250000 0.556975 0.017 Uiso 1 2 calc R U P . .
C15 C 0.12586(10) 0.250000 0.5324(2) 0.0174(4) Uani 1 2 d S T P . .
H15 H 0.114819 0.250000 0.646272 0.021 Uiso 1 2 calc R U P . .
C16 C 0.06413(10) 0.250000 0.4214(2) 0.0182(4) Uani 1 2 d S T P . .
H16 H 0.011330 0.250000 0.458938 0.022 Uiso 1 2 calc R U P . .
C17 C 0.08035(10) 0.250000 0.2544(2) 0.0164(4) Uani 1 2 d S T P . .
H17 H 0.038663 0.250000 0.177195 0.020 Uiso 1 2 calc R U P . .
C18 C 0.15774(9) 0.250000 0.2017(2) 0.0133(3) Uani 1 2 d S T P . .

loop_
_atom_site_aniso_label
_atom_site_aniso_U_11
_atom_site_aniso_U_22
_atom_site_aniso_U_33
_atom_site_aniso_U_23
_atom_site_aniso_U_13
_atom_site_aniso_U_12
N1 0.0160(5) 0.0228(6) 0.0136(5) 0.0027(4) 0.0006(4) 0.0032(4)
O1 0.0227(5) 0.0192(5) 0.0203(5) 0.0019(3) 0.0008(3) 0.0005(3)
O2 0.0240(5) 0.0312(5) 0.0225(5) 0.0036(4) -0.0099(4) 0.0048(4)
C1 0.0091(7) 0.0188(8) 0.0109(7) 0.000 0.0019(6) 0.000
C2 0.0119(5) 0.0174(6) 0.0124(5) -0.0002(4) 0.0013(4) -0.0008(4)
C3 0.0120(5) 0.0194(6) 0.0133(6) 0.0025(4) 0.0016(4) 0.0020(4)
C4 0.0104(7) 0.0248(9) 0.0116(8) 0.000 -0.0005(6) 0.000
C5 0.0112(7) 0.0134(7) 0.0120(8) 0.000 0.0004(6) 0.000
C6 0.0123(7) 0.0169(8) 0.0120(8) 0.000 -0.0014(6) 0.000
C7 0.0137(5) 0.0134(6) 0.0106(5) 0.0012(4) 0.0018(4) -0.0019(4)
C8 0.0147(5) 0.0159(5) 0.0132(5) 0.0025(4) 0.0012(4) -0.0004(4)
C9 0.0213(6) 0.0144(6) 0.0186(6) 0.0001(4) 0.0052(5) 0.0014(4)
C10 0.0248(6) 0.0162(6) 0.0165(6) -0.0045(5) 0.0030(5) -0.0038(5)
C11 0.0183(6) 0.0188(6) 0.0134(6) -0.0006(4) -0.0006(4) -0.0045(4)
C12 0.0137(5) 0.0147(6) 0.0118(5) 0.0018(4) 0.0013(4) -0.0019(4)
C13 0.0115(7) 0.0112(7) 0.0147(8) 0.000 0.0007(6) 0.000
C14 0.0143(8) 0.0156(8) 0.0130(8) 0.000 -0.0015(6) 0.000
C15 0.0181(8) 0.0217(8) 0.0123(8) 0.000 0.0027(6) 0.000
C16 0.0128(8) 0.0220(8) 0.0197(9) 0.000 0.0037(6) 0.000
C17 0.0134(7) 0.0194(8) 0.0164(8) 0.000 -0.0025(6) 0.000
C18 0.0141(7) 0.0127(7) 0.0131(8) 0.000 -0.0007(6) 0.000

loop_
_atom_type_symbol
_atom_type_description
_atom_type_scat_dispersion_real
_atom_type_scat_dispersion_imag
_atom_type_scat_source
C C 0.0181 0.0091 'International Tables Vol C Tables 4.2.6.8 and 6.1.1.4'
H H 0.0000 0.0000 'International Tables Vol C Tables 4.2.6.8 and 6.1.1.4'
N N 0.0311 0.0180 'International Tables Vol C Tables 4.2.6.8 and 6.1.1.4'
O O 0.0492 0.0322 'International Tables Vol C Tables 4.2.6.8 and 6.1.1.4'

loop_
_geom_angle_atom_site_label_1
_geom_angle_atom_site_label_2
_geom_angle_atom_site_label_3
_geom_angle
_geom_angle_site_symmetry_1
_geom_angle_site_symmetry_3
_geom_angle_publ_flag
O1 N1 O2 124.46(10) . . ?
O1 N1 C3 118.18(10) . . ?
O2 N1 C3 117.36(10) . . ?
C2 C1 C2 118.30(15) 8_565 . ?
C2 C1 C5 120.39(7) 8_565 . ?
C2 C1 C5 120.39(7) . . ?
C3 C2 C1 119.58(11) . . ?
C3 C2 H2 120.2 . . ?
C1 C2 H2 120.2 . . ?
C4 C3 C2 123.17(11) . . ?
C4 C3 N1 118.09(11) . . ?
C2 C3 N1 118.73(10) . . ?
C3 C4 C3 116.00(15) 8_565 . ?
C3 C4 H4 122.0 8_565 . ?
C3 C4 H4 122.0 . . ?
C1 C5 C7 117.33(8) . 8_565 ?
C1 C5 C7 117.33(8) . . ?
C7 C5 C7 100.84(12) 8_565 . ?
C1 C5 C13 107.36(13) . . ?
C7 C5 C13 106.54(9) 8_565 . ?
C7 C5 C13 106.54(9) . . ?
C18 C6 C12 107.04(9) . 8_565 ?
C18 C6 C12 107.04(9) . . ?
C12 C6 C12 103.59(12) 8_565 . ?
C18 C6 H6 112.8 . . ?
C12 C6 H6 112.8 8_565 . ?
C12 C6 H6 112.8 . . ?
C8 C7 C12 119.31(10) . . ?
C8 C7 C5 127.72(11) . . ?
C12 C7 C5 112.63(10) . . ?
C7 C8 C9 119.46(11) . . ?
C7 C8 H8 120.3 . . ?
C9 C8 H8 120.3 . . ?
C10 C9 C8 120.74(11) . . ?
C10 C9 H9 119.6 . . ?
C8 C9 H9 119.6 . . ?
C9 C10 C11 120.13(11) . . ?
C9 C10 H10 119.9 . . ?
C11 C10 H10 119.9 . . ?
C12 C11 C10 119.19(11) . . ?
C12 C11 H11 120.4 . . ?
C10 C11 H11 120.4 . . ?
C11 C12 C7 121.07(11) . . ?
C11 C12 C6 124.79(11) . . ?
C7 C12 C6 113.87(10) . . ?
C14 C13 C18 119.51(14) . . ?
C14 C13 C5 126.28(14) . . ?
C18 C13 C5 114.21(14) . . ?
C13 C14 C15 119.38(15) . . ?
C13 C14 H14 120.3 . . ?
C15 C14 H14 120.3 . . ?
C16 C15 C14 121.15(16) . . ?
C16 C15 H15 119.4 . . ?
C14 C15 H15 119.4 . . ?
C15 C16 C17 119.41(15) . . ?
C15 C16 H16 120.3 . . ?
C17 C16 H16 120.3 . . ?
C18 C17 C16 119.55(15) . . ?
C18 C17 H17 120.2 . . ?
C16 C17 H17 120.2 . . ?
C17 C18 C13 121.00(15) . . ?
C17 C18 C6 126.08(15) . . ?
C13 C18 C6 112.92(14) . . ?

loop_
_geom_bond_atom_site_label_1
_geom_bond_atom_site_label_2
_geom_bond_distance
_geom_bond_site_symmetry_2
_geom_bond_publ_flag
N1 O1 1.2264(14) . ?
N1 O2 1.2273(14) . ?
N1 C3 1.4726(15) . ?
C1 C2 1.3977(14) 8_565 ?
C1 C2 1.3977(14) . ?
C1 C5 1.520(2) . ?
C2 C3 1.3891(17) . ?
C2 H2 0.9500 . ?
C3 C4 1.3813(15) . ?
C4 H4 0.9500 . ?
C5 C7 1.5510(15) 8_565 ?
C5 C7 1.5511(15) . ?
C5 C13 1.553(2) . ?
C6 C18 1.511(2) . ?
C6 C12 1.5245(15) 8_565 ?
C6 C12 1.5245(15) . ?
C6 H6 1.0000 . ?
C7 C8 1.3895(16) . ?
C7 C12 1.4068(16) . ?
C8 C9 1.3978(17) . ?
C8 H8 0.9500 . ?
C9 C10 1.3863(18) . ?
C9 H9 0.9500 . ?
C10 C11 1.3964(18) . ?
C10 H10 0.9500 . ?
C11 C12 1.3828(17) . ?
C11 H11 0.9500 . ?
C13 C14 1.388(2) . ?
C13 C18 1.396(2) . ?
C14 C15 1.393(2) . ?
C14 H14 0.9500 . ?
C15 C16 1.389(2) . ?
C15 H15 0.9500 . ?
C16 C17 1.394(3) . ?
C16 H16 0.9500 . ?
C17 C18 1.386(2) . ?
C17 H17 0.9500 . ?

loop_
_geom_torsion_atom_site_label_1
_geom_torsion_atom_site_label_2
_geom_torsion_atom_site_label_3
_geom_torsion_atom_site_label_4
_geom_torsion
_geom_torsion_site_symmetry_1
_geom_torsion_site_symmetry_2
_geom_torsion_site_symmetry_3
_geom_torsion_site_symmetry_4
_geom_torsion_publ_flag
C2 C1 C2 C3 -4.8(2) 8_565 . . . ?
C5 C1 C2 C3 -173.87(12) . . . . ?
C1 C2 C3 C4 2.01(19) . . . . ?
C1 C2 C3 N1 -177.11(11) . . . . ?
O1 N1 C3 C4 171.20(12) . . . . ?
O2 N1 C3 C4 -9.37(16) . . . . ?
O1 N1 C3 C2 -9.62(16) . . . . ?
O2 N1 C3 C2 169.80(10) . . . . ?
C2 C3 C4 C3 0.9(2) . . . 8_565 ?
N1 C3 C4 C3 179.99(8) . . . 8_565 ?
C2 C1 C5 C7 35.41(19) 8_565 . . 8_565 ?
C2 C1 C5 C7 -155.76(12) . . . 8_565 ?
C2 C1 C5 C7 155.76(12) 8_565 . . . ?
C2 C1 C5 C7 -35.41(19) . . . . ?
C2 C1 C5 C13 -84.42(12) 8_565 . . . ?
C2 C1 C5 C13 84.41(12) . . . . ?
C1 C5 C7 C8 -15.32(18) . . . . ?
C7 C5 C7 C8 113.37(12) 8_565 . . . ?
C13 C5 C7 C8 -135.58(12) . . . . ?
C1 C5 C7 C12 171.41(10) . . . . ?
C7 C5 C7 C12 -59.90(13) 8_565 . . . ?
C13 C5 C7 C12 51.15(13) . . . . ?
C12 C7 C8 C9 -3.61(16) . . . . ?
C5 C7 C8 C9 -176.49(11) . . . . ?
C7 C8 C9 C10 1.66(17) . . . . ?
C8 C9 C10 C11 0.73(18) . . . . ?
C9 C10 C11 C12 -1.10(18) . . . . ?
C10 C11 C12 C7 -0.90(17) . . . . ?
C10 C11 C12 C6 172.86(11) . . . . ?
C8 C7 C12 C11 3.28(16) . . . . ?
C5 C7 C12 C11 177.18(10) . . . . ?
C8 C7 C12 C6 -171.13(10) . . . . ?
C5 C7 C12 C6 2.78(14) . . . . ?
C18 C6 C12 C11 128.49(12) . . . . ?
C12 C6 C12 C11 -118.59(11) 8_565 . . . ?
C18 C6 C12 C7 -57.35(13) . . . . ?
C12 C6 C12 C7 55.58(15) 8_565 . . . ?
C1 C5 C13 C14 0.000(0) . . . . ?
C7 C5 C13 C14 -126.48(8) 8_565 . . . ?
C7 C5 C13 C14 126.48(8) . . . . ?
C1 C5 C13 C18 180.000(0) . . . . ?
C7 C5 C13 C18 53.52(8) 8_565 . . . ?
C7 C5 C13 C18 -53.52(8) . . . . ?
C18 C13 C14 C15 0.000(0) . . . . ?
C5 C13 C14 C15 180.000(0) . . . . ?
C13 C14 C15 C16 0.000(0) . . . . ?
C14 C15 C16 C17 0.000(0) . . . . ?
C15 C16 C17 C18 0.000(0) . . . . ?
C16 C17 C18 C13 0.000(0) . . . . ?
C16 C17 C18 C6 180.000(0) . . . . ?
C14 C13 C18 C17 0.000(0) . . . . ?
C5 C13 C18 C17 180.000(0) . . . . ?
C14 C13 C18 C6 180.000(0) . . . . ?
C5 C13 C18 C6 0.000(0) . . . . ?
C12 C6 C18 C17 124.72(8) 8_565 . . . ?
C12 C6 C18 C17 -124.73(8) . . . . ?
C12 C6 C18 C13 -55.28(8) 8_565 . . . ?
C12 C6 C18 C13 55.27(8) . . . . ?
